data_2312240
loop_
_publ_author_name
'Shahed, H.'
'Sharma, N.'
'Angst, M.'
'Voigt, J.'
'Per&#xdf;on, J'
'Prakash, P.'
'T&#xf6;rnroos, K W'
'Chernyshov, D.'
'Gildenast, H.'
'Ohl, M.'
'Saffarini, G.'
'Grzechnik, A.'
'Friese, K.'

_publ_section_title
;
 Structural insight into the cooperativity of spin crossover compounds.
;
_journal_issue 'Pt 5'
_journal_name_full 'Acta crystallographica Section B, Structural science, crystal engineering and materials'
_journal_page_first 354
_journal_page_last 367
_journal_paper_doi 10.1107/S2052520623005814
_journal_volume 79
_journal_year 2023
_chemical_formula_sum 'C10.86 H8 Fe0.29 N1.71 S0.57'
_chemical_formula_weight 196.75
_space_group_crystal_system orthorhombic
_space_group_IT_number 56
_space_group_name_Hall '-P 2ab 2ac'
_space_group_name_H-M_alt 'P c c n'
_atom_sites_solution_hydrogens geom
_audit_creation_method SHELXL-2019/2
_cell_angle_alpha 90
_cell_angle_beta 90
_cell_angle_gamma 90
_cell_formula_units_Z 14
_cell_length_a 12.3481(2)
_cell_length_b 14.7388(2)
_cell_length_c 18.2524(3)
_cell_measurement_reflns_used 5508
_cell_measurement_temperature 125(2)
_cell_measurement_theta_max 28.967
_cell_measurement_theta_min 1.969
_cell_volume 3321.87(9)
_computing_structure_refinement 'SHELXL-2019/2 (Sheldrick, 2019)'
_diffrn_ambient_temperature 293(2)
_diffrn_measured_fraction_theta_full 0.984
_diffrn_measured_fraction_theta_max 0.815
_diffrn_measurement_device_type '4-circle diffractometer'
_diffrn_radiation_type Synchrotron
_diffrn_radiation_wavelength 0.65524
_diffrn_reflns_av_R_equivalents 0.0743
_diffrn_reflns_av_unetI/netI 0.0562
_diffrn_reflns_Laue_measured_fraction_full 0.984
_diffrn_reflns_Laue_measured_fraction_max 0.815
_diffrn_reflns_limit_h_max 19
_diffrn_reflns_limit_h_min -19
_diffrn_reflns_limit_k_max 18
_diffrn_reflns_limit_k_min -18
_diffrn_reflns_limit_l_max 29
_diffrn_reflns_limit_l_min -30
_diffrn_reflns_number 34215
_diffrn_reflns_point_group_measured_fraction_full 0.984
_diffrn_reflns_point_group_measured_fraction_max 0.815
_diffrn_reflns_theta_full 23.150
_diffrn_reflns_theta_max 32.956
_diffrn_reflns_theta_min 1.984
_exptl_absorpt_coefficient_mu 0.453
_exptl_crystal_density_diffrn 1.377
_exptl_crystal_description irregular
_exptl_crystal_F_000 1424
_refine_diff_density_max 0.584
_refine_diff_density_min -0.389
_refine_diff_density_rms 0.073
_refine_ls_extinction_method none
_refine_ls_goodness_of_fit_ref 1.154
_refine_ls_hydrogen_treatment constr
_refine_ls_matrix_type full
_refine_ls_number_parameters 213
_refine_ls_number_reflns 6495
_refine_ls_number_restraints 0
_refine_ls_restrained_S_all 1.154
_refine_ls_R_factor_all 0.1101
_refine_ls_R_factor_gt 0.0754
_refine_ls_shift/su_max 0.001
_refine_ls_shift/su_mean 0.000
_refine_ls_structure_factor_coef Fsqd
_refine_ls_weighting_details 'w=1/[\s^2^(Fo^2^)+(0.0436P)^2^+2.4172P] where P=(Fo^2^+2Fc^2^)/3'
_refine_ls_weighting_scheme calc
_refine_ls_wR_factor_gt 0.1344
_refine_ls_wR_factor_ref 0.1466
_reflns_Friedel_coverage 0.000
_reflns_number_gt 4766
_reflns_number_total 6495
_reflns_threshold_expression 'I > 2\s(I)'
_cod_data_source_file Bia_Portho_125K.cif
_cod_data_source_block Bia_dw4400_125K
_cod_depositor_comments 'Adding full bibliography for 2312165--2312274.cif.'
_cod_database_code 2312240
_shelx_shelxl_version_number 2019/2
_shelx_space_group_comment
;
The symmetry employed for this shelxl refinement is uniquely defined
by the following loop, which should always be used as a source of
symmetry information in preference to the above space-group names.
They are only intended as comments.
;

loop_
_space_group_symop_operation_xyz
'x, y, z'
'-x+1/2, -y+1/2, z'
'-x, y+1/2, -z+1/2'
'x+1/2, -y, -z+1/2'
'-x, -y, -z'
'x-1/2, y-1/2, -z'
'x, -y-1/2, z-1/2'
'-x-1/2, y, z-1/2'

loop_
_atom_site_label
_atom_site_type_symbol
_atom_site_fract_x
_atom_site_fract_y
_atom_site_fract_z
_atom_site_U_iso_or_equiv
_atom_site_adp_type
_atom_site_occupancy
_atom_site_site_symmetry_order
_atom_site_calc_flag
_atom_site_refinement_flags_posn
_atom_site_refinement_flags_adp
_atom_site_refinement_flags_occupancy
_atom_site_disorder_assembly
_atom_site_disorder_group
Fe01 Fe 0.750000 0.750000 0.58991(2) 0.02330(11) Uani 1 2 d S T P . .
S002 S 0.84740(5) 0.55996(5) 0.39219(3) 0.03441(15) Uani 1 1 d . . . . .
N003 N 0.72539(14) 0.83883(13) 0.66854(9) 0.0243(4) Uani 1 1 d . . . . .
N004 N 0.79033(16) 0.66535(14) 0.51348(10) 0.0293(4) Uani 1 1 d . . . . .
N005 N 0.89574(15) 0.80311(13) 0.59529(10) 0.0268(4) Uani 1 1 d . . . . .
C006 C 0.62703(18) 0.84944(15) 0.70925(11) 0.0256(4) Uani 1 1 d . . . . .
C007 C 0.53256(18) 0.87499(16) 0.67352(12) 0.0271(4) Uani 1 1 d . . . . .
H007 H 0.533207 0.886810 0.623472 0.033 Uiso 1 1 calc R U . . .
C008 C 0.90841(18) 0.86521(16) 0.64899(12) 0.0285(5) Uani 1 1 d . . . . .
C009 C 0.80986(19) 0.88257(16) 0.68955(12) 0.0285(4) Uani 1 1 d . . . . .
H009 H 0.807792 0.923073 0.728600 0.034 Uiso 1 1 calc R U . . .
C00A C 0.62559(19) 0.83145(16) 0.78411(12) 0.0290(5) Uani 1 1 d . . . . .
H00A H 0.688751 0.814000 0.808024 0.035 Uiso 1 1 calc R U . . .
C00B C 0.43422(18) 0.86592(16) 0.78837(12) 0.0277(4) Uani 1 1 d . . . . .
C00C C 0.43742(18) 0.88271(16) 0.71313(12) 0.0275(4) Uani 1 1 d . . . . .
H00C H 0.374137 0.899471 0.689056 0.033 Uiso 1 1 calc R U . . .
C00D C 0.81274(17) 0.62233(16) 0.46273(12) 0.0262(4) Uani 1 1 d . . . . .
C00E C 0.52976(19) 0.83966(17) 0.82270(12) 0.0312(5) Uani 1 1 d . . . . .
H00E H 0.529164 0.827356 0.872670 0.037 Uiso 1 1 calc R U . . .
C00F C 0.33248(19) 0.88027(17) 0.83078(13) 0.0307(5) Uani 1 1 d . . . . .
C00G C 0.98196(19) 0.78292(19) 0.55306(13) 0.0331(5) Uani 1 1 d . . . . .
H00G H 0.974070 0.740851 0.515467 0.040 Uiso 1 1 calc R U . . .
C00H C 0.3378(2) 0.91400(18) 0.90201(13) 0.0354(5) Uani 1 1 d . . . . .
H00H H 0.404895 0.926181 0.922968 0.043 Uiso 1 1 calc R U . . .
C00I C 1.0064(2) 0.90838(19) 0.66235(15) 0.0374(6) Uani 1 1 d . . . . .
H00I H 1.012711 0.950769 0.699846 0.045 Uiso 1 1 calc R U . . .
C00J C 0.23107(19) 0.86210(18) 0.80097(14) 0.0347(5) Uani 1 1 d . . . . .
H00J H 0.225964 0.839392 0.753556 0.042 Uiso 1 1 calc R U . . .
C00K C 0.1373(2) 0.8775(2) 0.84123(16) 0.0425(6) Uani 1 1 d . . . . .
H00K H 0.069982 0.864804 0.820758 0.051 Uiso 1 1 calc R U . . .
C00L C 1.0948(2) 0.8870(2) 0.61866(16) 0.0420(6) Uani 1 1 d . . . . .
H00L H 1.161298 0.915198 0.625959 0.050 Uiso 1 1 calc R U . . .
C00M C 0.2438(2) 0.9297(2) 0.94211(14) 0.0420(6) Uani 1 1 d . . . . .
H00M H 0.248414 0.952346 0.989550 0.050 Uiso 1 1 calc R U . . .
C00N C 0.1438(2) 0.9116(2) 0.91167(16) 0.0449(7) Uani 1 1 d . . . . .
H00N H 0.081049 0.922377 0.938437 0.054 Uiso 1 1 calc R U . . .
C00O C 1.0818(2) 0.8231(2) 0.56411(15) 0.0394(6) Uani 1 1 d . . . . .
H00O H 1.140260 0.806950 0.534769 0.047 Uiso 1 1 calc R U . . .

loop_
_atom_site_aniso_label
_atom_site_aniso_U_11
_atom_site_aniso_U_22
_atom_site_aniso_U_33
_atom_site_aniso_U_23
_atom_site_aniso_U_13
_atom_site_aniso_U_12
Fe01 0.02481(18) 0.0249(2) 0.02022(17) 0.000 0.000 -0.00081(17)
S002 0.0356(3) 0.0414(4) 0.0262(2) -0.0068(2) 0.0070(2) 0.0004(3)
N003 0.0275(8) 0.0239(9) 0.0214(8) 0.0010(7) -0.0013(6) 0.0008(7)
N004 0.0317(9) 0.0300(11) 0.0263(9) -0.0005(8) 0.0013(7) -0.0012(8)
N005 0.0284(8) 0.0278(10) 0.0242(8) 0.0064(7) 0.0001(7) -0.0009(7)
C006 0.0293(10) 0.0218(11) 0.0258(9) -0.0005(8) 0.0017(7) 0.0016(8)
C007 0.0316(10) 0.0271(12) 0.0228(9) 0.0003(8) -0.0027(8) 0.0034(9)
C008 0.0289(10) 0.0278(12) 0.0289(10) 0.0035(9) -0.0035(8) -0.0012(9)
C009 0.0338(11) 0.0264(12) 0.0252(10) -0.0019(8) -0.0025(8) -0.0024(9)
C00A 0.0328(11) 0.0294(12) 0.0248(10) 0.0017(9) -0.0031(8) 0.0065(9)
C00B 0.0315(10) 0.0236(11) 0.0280(10) 0.0002(8) 0.0028(8) 0.0052(8)
C00C 0.0290(10) 0.0266(12) 0.0267(10) 0.0014(9) -0.0035(8) 0.0046(8)
C00D 0.0246(9) 0.0291(12) 0.0250(9) 0.0039(8) 0.0007(7) -0.0013(8)
C00E 0.0363(11) 0.0339(13) 0.0234(9) 0.0035(9) 0.0017(8) 0.0096(10)
C00F 0.0336(11) 0.0268(12) 0.0318(11) 0.0048(9) 0.0039(9) 0.0088(9)
C00G 0.0312(11) 0.0382(13) 0.0300(11) 0.0079(10) 0.0056(9) -0.0015(10)
C00H 0.0406(12) 0.0364(14) 0.0293(11) 0.0027(10) 0.0027(9) 0.0119(10)
C00I 0.0336(12) 0.0391(14) 0.0396(13) 0.0024(11) -0.0083(10) -0.0082(10)
C00J 0.0345(12) 0.0338(13) 0.0358(12) 0.0023(10) 0.0029(9) 0.0087(10)
C00K 0.0341(12) 0.0440(16) 0.0493(15) 0.0094(13) 0.0044(11) 0.0090(11)
C00L 0.0300(12) 0.0485(17) 0.0475(15) 0.0132(13) -0.0065(10) -0.0104(11)
C00M 0.0489(15) 0.0446(16) 0.0324(12) 0.0034(11) 0.0094(11) 0.0194(13)
C00N 0.0421(14) 0.0488(17) 0.0437(14) 0.0105(13) 0.0134(12) 0.0196(12)
C00O 0.0284(11) 0.0484(16) 0.0413(13) 0.0145(12) 0.0054(10) -0.0018(11)

loop_
_atom_type_symbol
_atom_type_description
_atom_type_scat_dispersion_real
_atom_type_scat_dispersion_imag
_atom_type_scat_source
Fe Fe 0.3265 0.6960 'International Tables Vol C Tables 4.2.6.8 and 6.1.1.4'
C C 0.0024 0.0013 'International Tables Vol C Tables 4.2.6.8 and 6.1.1.4'
H H 0.0000 0.0000 'International Tables Vol C Tables 4.2.6.8 and 6.1.1.4'
N N 0.0049 0.0027 'International Tables Vol C Tables 4.2.6.8 and 6.1.1.4'
S S 0.1051 0.1002 'International Tables Vol C Tables 4.2.6.8 and 6.1.1.4'

loop_
_geom_angle_atom_site_label_1
_geom_angle_atom_site_label_2
_geom_angle_atom_site_label_3
_geom_angle
_geom_angle_site_symmetry_1
_geom_angle_site_symmetry_3
_geom_angle_publ_flag
N004 Fe01 N004 87.84(12) . 2_665 ?
N004 Fe01 N005 93.28(8) . . ?
N004 Fe01 N005 90.85(8) 2_665 . ?
N004 Fe01 N005 90.85(8) . 2_665 ?
N004 Fe01 N005 93.28(8) 2_665 2_665 ?
N005 Fe01 N005 174.27(11) . 2_665 ?
N004 Fe01 N003 93.27(8) . 2_665 ?
N004 Fe01 N003 173.96(8) 2_665 2_665 ?
N005 Fe01 N003 95.00(7) . 2_665 ?
N005 Fe01 N003 80.78(8) 2_665 2_665 ?
N004 Fe01 N003 173.96(8) . . ?
N004 Fe01 N003 93.27(8) 2_665 . ?
N005 Fe01 N003 80.78(8) . . ?
N005 Fe01 N003 95.00(7) 2_665 . ?
N003 Fe01 N003 86.24(11) 2_665 . ?
C009 N003 C006 118.61(19) . . ?
C009 N003 Fe01 115.25(15) . . ?
C006 N003 Fe01 125.61(14) . . ?
C00D N004 Fe01 172.74(19) . . ?
C00G N005 C008 118.3(2) . . ?
C00G N005 Fe01 127.37(17) . . ?
C008 N005 Fe01 114.36(15) . . ?
C007 C006 C00A 120.1(2) . . ?
C007 C006 N003 119.89(19) . . ?
C00A C006 N003 119.94(19) . . ?
C00C C007 C006 119.3(2) . . ?
N005 C008 C00I 122.6(2) . . ?
N005 C008 C009 113.2(2) . . ?
C00I C008 C009 124.2(2) . . ?
N003 C009 C008 116.2(2) . . ?
C00E C00A C006 119.6(2) . . ?
C00E C00B C00C 117.9(2) . . ?
C00E C00B C00F 121.4(2) . . ?
C00C C00B C00F 120.6(2) . . ?
C007 C00C C00B 121.6(2) . . ?
N004 C00D S002 178.3(2) . . ?
C00A C00E C00B 121.4(2) . . ?
C00J C00F C00H 118.4(2) . . ?
C00J C00F C00B 121.9(2) . . ?
C00H C00F C00B 119.7(2) . . ?
N005 C00G C00O 121.8(3) . . ?
C00M C00H C00F 120.7(3) . . ?
C00L C00I C008 118.7(3) . . ?
C00K C00J C00F 120.8(3) . . ?
C00N C00K C00J 120.1(3) . . ?
C00O C00L C00I 118.5(2) . . ?
C00N C00M C00H 120.2(3) . . ?
C00M C00N C00K 119.8(2) . . ?
C00L C00O C00G 120.1(2) . . ?

loop_
_geom_bond_atom_site_label_1
_geom_bond_atom_site_label_2
_geom_bond_distance
_geom_bond_site_symmetry_2
_geom_bond_publ_flag
Fe01 N004 1.937(2) . ?
Fe01 N004 1.937(2) 2_665 ?
Fe01 N005 1.9650(19) . ?
Fe01 N005 1.9650(19) 2_665 ?
Fe01 N003 1.9663(18) 2_665 ?
Fe01 N003 1.9663(19) . ?
S002 C00D 1.639(2) . ?
N003 C009 1.285(3) . ?
N003 C006 1.432(3) . ?
N004 C00D 1.156(3) . ?
N005 C00G 1.348(3) . ?
N005 C008 1.350(3) . ?
C006 C007 1.388(3) . ?
C006 C00A 1.392(3) . ?
C007 C00C 1.384(3) . ?
C008 C00I 1.389(3) . ?
C008 C009 1.447(3) . ?
C00A C00E 1.382(3) . ?
C00B C00E 1.391(3) . ?
C00B C00C 1.396(3) . ?
C00B C00F 1.491(3) . ?
C00F C00J 1.391(3) . ?
C00F C00H 1.394(3) . ?
C00G C00O 1.382(4) . ?
C00H C00M 1.391(4) . ?
C00I C00L 1.387(4) . ?
C00J C00K 1.390(3) . ?
C00K C00N 1.383(4) . ?
C00L C00O 1.381(4) . ?
C00M C00N 1.380(4) . ?
